data_2215256
loop_
_publ_author_name
'Cesar H. Zambrano'
'Robert D. Pike'
'Ricky Joseph Paul Gibson'
'Barger, Brittany D.'
'Eric Efrain Dueno'

_publ_section_title
;
 7,8-Dichloro-1,2,3,4-tetrahydrophenazine
;
_journal_coeditor_code RT2001
_journal_issue 9
_journal_name_full 'Acta Crystallographica Section E'
_journal_page_first o3841
_journal_page_last o3841
_journal_paper_doi 10.1107/S1600536807032874
_journal_volume 63
_journal_year 2007
_chemical_formula_iupac 'C12 H10 Cl2 N2'
_chemical_formula_moiety 'C12 H10 Cl2 N2'
_chemical_formula_sum 'C12 H10 Cl2 N2'
_chemical_formula_weight 253.12
_chemical_name_systematic
;
7,8-dichloro-1,2,3,4-tetrahydrophenazine
;
_space_group_IT_number 2
_symmetry_cell_setting triclinic
_symmetry_space_group_name_Hall '-P 1'
_symmetry_space_group_name_H-M 'P -1'
_atom_sites_solution_hydrogens geom
_atom_sites_solution_primary direct
_atom_sites_solution_secondary difmap
_audit_creation_method SHELXL-97
_cell_angle_alpha 85.720(2)
_cell_angle_beta 82.122(2)
_cell_angle_gamma 83.572(2)
_cell_formula_units_Z 2
_cell_length_a 6.3442(3)
_cell_length_b 7.3885(3)
_cell_length_c 11.7831(5)
_cell_measurement_reflns_used 71
_cell_measurement_temperature 200(2)
_cell_measurement_theta_max 41.0
_cell_measurement_theta_min 9.5
_cell_volume 542.68(4)
_computing_cell_refinement 'SAINT-Plus (Bruker, 2004)'
_computing_data_collection 'APEX2 (Bruker, 2004)'
_computing_data_reduction SAINT-Plus
_computing_molecular_graphics 'ORTEP-3 (Farrugia, 1997)'
_computing_publication_material 'SHELXL97 (Sheldrick, 1997)'
_computing_structure_refinement 'XSHELL (Bruker, 2004)'
_computing_structure_solution 'SHELXS97 (Sheldrick, 1997)'
_diffrn_ambient_temperature 200(2)
_diffrn_measured_fraction_theta_full 0.970
_diffrn_measured_fraction_theta_max 0.970
_diffrn_measurement_device_type 'Bruker SMART APEX II CCD'
_diffrn_measurement_method '\w and \y'
_diffrn_radiation_monochromator graphite
_diffrn_radiation_source 'fine-focus sealed tube'
_diffrn_radiation_type CuK\a
_diffrn_radiation_wavelength 1.54178
_diffrn_reflns_av_R_equivalents 0.0343
_diffrn_reflns_av_sigmaI/netI 0.0285
_diffrn_reflns_limit_h_max 7
_diffrn_reflns_limit_h_min -7
_diffrn_reflns_limit_k_max 8
_diffrn_reflns_limit_k_min -8
_diffrn_reflns_limit_l_max 14
_diffrn_reflns_limit_l_min -14
_diffrn_reflns_number 9473
_diffrn_reflns_theta_full 66.98
_diffrn_reflns_theta_max 66.98
_diffrn_reflns_theta_min 3.79
_diffrn_standards_number 0
_exptl_absorpt_coefficient_mu 5.127
_exptl_absorpt_correction_T_max 0.6845
_exptl_absorpt_correction_T_min 0.2670
_exptl_absorpt_correction_type multi-scan
_exptl_absorpt_process_details '(SADABS; Sheldrick, 2004)'
_exptl_crystal_colour yellow
_exptl_crystal_density_diffrn 1.549
_exptl_crystal_density_method 'not measured'
_exptl_crystal_description block
_exptl_crystal_F_000 260
_exptl_crystal_size_max 0.35
_exptl_crystal_size_mid 0.21
_exptl_crystal_size_min 0.08
_refine_diff_density_max 0.226
_refine_diff_density_min -0.290
_refine_ls_extinction_method none
_refine_ls_goodness_of_fit_ref 1.050
_refine_ls_hydrogen_treatment refall
_refine_ls_matrix_type full
_refine_ls_number_parameters 185
_refine_ls_number_reflns 1868
_refine_ls_number_restraints 0
_refine_ls_restrained_S_all 1.050
_refine_ls_R_factor_all 0.0323
_refine_ls_R_factor_gt 0.0318
_refine_ls_shift/su_max 0.001
_refine_ls_shift/su_mean 0.000
_refine_ls_structure_factor_coef Fsqd
_refine_ls_weighting_details 'calc w=1/[\s^2^(Fo^2^)+(0.0670P)^2^+0.0594P] where P=(Fo^2^+2Fc^2^)/3'
_refine_ls_weighting_scheme calc
_refine_ls_wR_factor_gt 0.0885
_refine_ls_wR_factor_ref 0.0893
_reflns_number_gt 1810
_reflns_number_total 1868
_reflns_threshold_expression I>2\s(I)
_cod_data_source_file rt2001.cif
_cod_data_source_block I
_cod_original_sg_symbol_H-M P-1
_cod_database_code 2215256
_cod_database_fobs_code 2215256

loop_
_symmetry_equiv_pos_as_xyz
'x, y, z'
'-x, -y, -z'

loop_
_atom_site_type_symbol
_atom_site_label
_atom_site_fract_x
_atom_site_fract_y
_atom_site_fract_z
_atom_site_U_iso_or_equiv
_atom_site_adp_type
_atom_site_calc_flag
_atom_site_occupancy
Cl Cl1 0.93385(5) 0.65523(4) 0.28885(3) 0.04023(16) Uani d 1
Cl Cl2 0.50704(6) 0.83977(5) 0.20124(3) 0.04102(16) Uani d 1
N N1 0.54783(19) 0.67203(16) 0.69452(11) 0.0335(3) Uani d 1
N N2 0.16607(18) 0.84040(15) 0.61792(10) 0.0314(3) Uani d 1
C C1 0.3736(2) 0.71175(17) 0.76619(11) 0.0313(3) Uani d 1
C C2 0.3837(3) 0.6595(2) 0.89145(13) 0.0402(3) Uani d 1
C C3 0.2006(2) 0.7516(2) 0.97160(12) 0.0395(3) Uani d 1
C C4 -0.0116(2) 0.7388(2) 0.92727(12) 0.0390(3) Uani d 1
C C5 -0.0180(2) 0.8423(2) 0.81112(13) 0.0382(3) Uani d 1
C C6 0.1794(2) 0.79711(17) 0.72703(11) 0.0307(3) Uani d 1
C C7 0.3461(2) 0.79900(16) 0.54201(11) 0.0294(3) Uani d 1
C C8 0.3393(2) 0.83969(17) 0.42346(12) 0.0322(3) Uani d 1
C C9 0.5173(2) 0.79438(17) 0.34757(11) 0.0322(3) Uani d 1
C C10 0.7083(2) 0.71125(16) 0.38628(11) 0.0316(3) Uani d 1
C C11 0.7188(2) 0.67350(18) 0.50048(12) 0.0340(3) Uani d 1
C C12 0.5361(2) 0.71473(17) 0.58085(11) 0.0298(3) Uani d 1
H H8 0.202(3) 0.896(2) 0.3985(14) 0.039(4) Uiso d 1
H H11 0.855(3) 0.616(2) 0.5315(13) 0.037(4) Uiso d 1
H H2A 0.376(3) 0.524(3) 0.9028(15) 0.047(4) Uiso d 1
H H3A 0.205(3) 0.698(2) 1.0494(15) 0.037(4) Uiso d 1
H H4A -0.025(3) 0.613(2) 0.9204(13) 0.036(4) Uiso d 1
H H5A -0.142(3) 0.818(3) 0.7777(16) 0.050(5) Uiso d 1
H H2B 0.523(3) 0.682(3) 0.9123(17) 0.057(5) Uiso d 1
H H3B 0.218(3) 0.880(2) 0.9745(14) 0.043(4) Uiso d 1
H H4B -0.127(3) 0.781(2) 0.9851(15) 0.043(4) Uiso d 1
H H5B -0.032(3) 0.976(2) 0.8240(15) 0.046(4) Uiso d 1

loop_
_atom_site_aniso_label
_atom_site_aniso_U_11
_atom_site_aniso_U_22
_atom_site_aniso_U_33
_atom_site_aniso_U_12
_atom_site_aniso_U_13
_atom_site_aniso_U_23
Cl1 0.0375(2) 0.0407(2) 0.0404(2) -0.00292(16) 0.00363(15) -0.00642(15)
Cl2 0.0478(2) 0.0431(2) 0.0313(2) -0.00231(17) -0.00522(15) 0.00027(15)
N1 0.0326(6) 0.0321(6) 0.0357(6) -0.0007(5) -0.0071(5) -0.0007(5)
N2 0.0302(6) 0.0283(6) 0.0354(6) -0.0037(5) -0.0041(5) 0.0023(4)
C1 0.0332(7) 0.0272(6) 0.0337(7) -0.0040(5) -0.0056(5) 0.0001(5)
C2 0.0387(8) 0.0460(8) 0.0348(7) -0.0002(7) -0.0069(6) 0.0016(6)
C3 0.0451(8) 0.0406(8) 0.0329(7) -0.0077(6) -0.0032(6) -0.0014(6)
C4 0.0387(7) 0.0392(8) 0.0373(7) -0.0057(6) 0.0011(6) 0.0008(6)
C5 0.0336(7) 0.0381(8) 0.0402(8) -0.0006(6) -0.0004(6) 0.0025(6)
C6 0.0325(6) 0.0242(6) 0.0354(7) -0.0051(5) -0.0048(5) 0.0013(5)
C7 0.0297(6) 0.0231(6) 0.0358(7) -0.0046(5) -0.0051(5) 0.0001(5)
C8 0.0337(7) 0.0274(6) 0.0363(7) -0.0043(6) -0.0077(5) 0.0009(5)
C9 0.0398(7) 0.0261(6) 0.0318(6) -0.0078(5) -0.0059(5) 0.0003(5)
C10 0.0328(6) 0.0246(6) 0.0372(7) -0.0044(5) -0.0013(5) -0.0041(5)
C11 0.0318(7) 0.0301(6) 0.0399(7) -0.0012(6) -0.0059(6) -0.0024(5)
C12 0.0320(6) 0.0249(6) 0.0331(6) -0.0039(5) -0.0066(5) -0.0002(5)

loop_
_atom_type_symbol
_atom_type_description
_atom_type_scat_dispersion_real
_atom_type_scat_dispersion_imag
_atom_type_scat_source
C C 0.0181 0.0091 'International Tables Vol C Tables 4.2.6.8 and 6.1.1.4'
H H 0.0000 0.0000 'International Tables Vol C Tables 4.2.6.8 and 6.1.1.4'
N N 0.0311 0.0180 'International Tables Vol C Tables 4.2.6.8 and 6.1.1.4'
Cl Cl 0.3639 0.7018 'International Tables Vol C Tables 4.2.6.8 and 6.1.1.4'

loop_
_geom_angle_atom_site_label_1
_geom_angle_atom_site_label_2
_geom_angle_atom_site_label_3
_geom_angle
C1 N1 C12 116.95(11)
C6 N2 C7 116.96(12)
N1 C1 C6 121.78(13)
N1 C1 C2 117.16(12)
C6 C1 C2 121.04(13)
C1 C2 C3 113.99(13)
C1 C2 H2A 107.4(10)
C3 C2 H2A 107.6(10)
C1 C2 H2B 110.1(12)
C3 C2 H2B 111.0(12)
H2A C2 H2B 106.4(16)
C4 C3 C2 109.92(12)
C4 C3 H3A 112.9(10)
C2 C3 H3A 109.4(10)
C4 C3 H3B 107.7(10)
C2 C3 H3B 110.3(10)
H3A C3 H3B 106.5(14)
C5 C4 C3 110.68(12)
C5 C4 H4A 109.9(9)
C3 C4 H4A 107.9(10)
C5 C4 H4B 113.5(11)
C3 C4 H4B 108.5(10)
H4A C4 H4B 106.2(14)
C6 C5 C4 113.28(12)
C6 C5 H5A 108.7(11)
C4 C5 H5A 110.3(11)
C6 C5 H5B 108.7(10)
C4 C5 H5B 107.7(10)
H5A C5 H5B 108.0(16)
N2 C6 C1 121.97(13)
N2 C6 C5 117.29(12)
C1 C6 C5 120.73(13)
N2 C7 C12 120.84(12)
N2 C7 C8 119.23(12)
C12 C7 C8 119.92(12)
C9 C8 C7 119.21(12)
C9 C8 H8 122.7(9)
C7 C8 H8 118.0(9)
C8 C9 C10 120.99(12)
C8 C9 Cl2 119.22(10)
C10 C9 Cl2 119.79(10)
C11 C10 C9 120.61(12)
C11 C10 Cl1 118.89(11)
C9 C10 Cl1 120.50(10)
C10 C11 C12 119.75(13)
C10 C11 H11 122.7(9)
C12 C11 H11 117.6(9)
N1 C12 C7 121.50(12)
N1 C12 C11 119.01(12)
C7 C12 C11 119.49(12)

loop_
_geom_bond_atom_site_label_1
_geom_bond_atom_site_label_2
_geom_bond_distance
Cl1 C10 1.7394(13)
Cl2 C9 1.7405(13)
N1 C1 1.3151(19)
N1 C12 1.3632(19)
N2 C6 1.3132(18)
N2 C7 1.3716(18)
C1 C6 1.4378(19)
C1 C2 1.506(2)
C2 C3 1.524(2)
C2 H2A 1.006(19)
C2 H2B 0.99(2)
C3 C4 1.524(2)
C3 H3A 0.974(18)
C3 H3B 0.969(18)
C4 C5 1.520(2)
C4 H4A 0.955(17)
C4 H4B 0.970(18)
C5 C6 1.5090(19)
C5 H5A 0.97(2)
C5 H5B 1.001(18)
C7 C12 1.4104(19)
C7 C8 1.412(2)
C8 C9 1.368(2)
C8 H8 0.995(18)
C9 C10 1.413(2)
C10 C11 1.363(2)
C11 C12 1.4133(19)
C11 H11 1.019(17)

loop_
_geom_torsion_atom_site_label_1
_geom_torsion_atom_site_label_2
_geom_torsion_atom_site_label_3
_geom_torsion_atom_site_label_4
_geom_torsion
C12 N1 C1 C6 -0.29(19)
C12 N1 C1 C2 178.13(12)
N1 C1 C2 C3 164.89(13)
C6 C1 C2 C3 -16.7(2)
C1 C2 C3 C4 46.64(17)
C2 C3 C4 C5 -63.51(17)
C3 C4 C5 C6 48.59(17)
C7 N2 C6 C1 0.57(19)
C7 N2 C6 C5 179.97(11)
N1 C1 C6 N2 -0.3(2)
C2 C1 C6 N2 -178.61(11)
N1 C1 C6 C5 -179.63(11)
C2 C1 C6 C5 2.0(2)
C4 C5 C6 N2 162.46(13)
C4 C5 C6 C1 -18.14(19)
C6 N2 C7 C12 -0.36(18)
C6 N2 C7 C8 178.87(11)
N2 C7 C8 C9 -178.43(11)
C12 C7 C8 C9 0.80(19)
C7 C8 C9 C10 -1.3(2)
C7 C8 C9 Cl2 178.55(9)
C8 C9 C10 C11 0.3(2)
Cl2 C9 C10 C11 -179.53(10)
C8 C9 C10 Cl1 -179.73(9)
Cl2 C9 C10 Cl1 0.43(15)
C9 C10 C11 C12 1.2(2)
Cl1 C10 C11 C12 -178.78(9)
C1 N1 C12 C7 0.49(19)
C1 N1 C12 C11 -179.57(12)
N2 C7 C12 N1 -0.18(19)
C8 C7 C12 N1 -179.40(11)
N2 C7 C12 C11 179.88(11)
C8 C7 C12 C11 0.66(19)
C10 C11 C12 N1 178.41(12)
C10 C11 C12 C7 -1.6(2)

loop_
_cod_related_entry_id
_cod_related_entry_database
_cod_related_entry_code
1 ChemSpider 2091748
